data_1538326
loop_
_publ_author_name
'Mootz, D.'
'Steffen, M.'

_publ_section_title
;
 Kristallstrukturen von Bortrifluorid und seinen 1:1-Verbindungen mit
 Wasser und Methanol, Hydroxo- und Methoxotrifluoroborsaeure
;
_journal_name_full 'Zeitschrift fuer Anorganische und Allgemeine Chemie'
_journal_page_first 171
_journal_page_last 180
_journal_volume 483
_journal_year 1981
_chemical_formula_sum 'B F3 H2 O'
_chemical_name_systematic 'B F3 O H2'
_space_group_IT_number 14
_symmetry_space_group_name_Hall '-P 2yn'
_symmetry_space_group_name_H-M 'P 1 21/n 1'
_cell_angle_alpha 90
_cell_angle_beta 94.8
_cell_angle_gamma 90
_cell_formula_units_Z 4
_cell_length_a 7.641
_cell_length_b 7.957
_cell_length_c 7.864
_cell_volume 476.450
_citation_journal_id_ASTM ZAACAB
_cod_data_source_file Mootz_ZAACAB_1981_272.cif
_cod_data_source_block H2B1F3O1
_cod_original_cell_volume 476.4499
_cod_original_sg_symbol_Hall '-P 2ybc (x-z,y,z)'
_cod_original_formula_sum 'H2 B1 F3 O1'
_cod_database_code 1538326

loop_
_symmetry_equiv_pos_as_xyz
x,y,z
-x+1/2,y+1/2,-z+1/2
-x,-y,-z
x-1/2,-y-1/2,z-1/2

loop_
_atom_site_label
_atom_site_type_symbol
_atom_site_fract_x
_atom_site_fract_y
_atom_site_fract_z
_atom_site_occupancy
_atom_site_U_iso_or_equiv
H2 H+1 0.16 0.16 0.68 1 0.0
O1 O-2 0.2765 0.1424 0.565 1 0.0
F2 F-1 0.2497 0.4004 0.32 1 0.0
F1 F-1 0.4289 0.3831 0.7223 1 0.0
H1 H+1 0.25 0.09 0.45 1 0.0
B1 B+3 0.3707 0.3018 0.4803 1 0.0
F3 F-1 0.5062 0.2477 0.331 1 0.0
